data_4504658
loop_
_publ_author_name
'Hulme, Ashley T.'
'Tocher, Derek A.'

_publ_section_title
;
 The Discovery of New Crystal Forms of 5-Fluorocytosine Consistent with
 the Results of Computational Crystal Structure Prediction
;
_journal_coden_ASTM CGDEFU
_journal_issue 2
_journal_name_full 'Crystal Growth & Design'
_journal_page_first 481
_journal_page_last 487
_journal_paper_doi 10.1021/cg050398g
_journal_volume 6
_journal_year 2006
_chemical_formula_moiety 'C4 H4 F N3 O'
_chemical_formula_sum 'C4 H4 F N3 O'
_chemical_formula_weight 129.10
_chemical_name_systematic
;
5-fluorocytosine Form II
;
_space_group_IT_number 14
_symmetry_cell_setting monoclinic
_symmetry_space_group_name_Hall '-P 2yn'
_symmetry_space_group_name_H-M 'P 1 21/n 1'
_atom_sites_solution_hydrogens difmap
_atom_sites_solution_primary direct
_atom_sites_solution_secondary difmap
_audit_creation_method SHELXL-97
_cell_angle_alpha 90.00
_cell_angle_beta 92.986(2)
_cell_angle_gamma 90.00
_cell_formula_units_Z 4
_cell_length_a 4.0629(4)
_cell_length_b 9.5211(9)
_cell_length_c 12.7386(12)
_cell_measurement_reflns_used 2621
_cell_measurement_temperature 150(2)
_cell_measurement_theta_max 28.267
_cell_measurement_theta_min 2.672
_cell_volume 492.10(8)
_computing_cell_refinement 'Bruker SAINT'
_computing_data_collection 'Bruker SMART'
_computing_data_reduction 'Bruker SAINT'
_computing_structure_refinement 'SHELXL-97 (Sheldrick, 1997)'
_diffrn_ambient_temperature 150(2)
_diffrn_measured_fraction_theta_full 0.999
_diffrn_measured_fraction_theta_max 0.961
_diffrn_measurement_device_type 'Bruker SMART APEX diffractometer'
_diffrn_measurement_method '\w rotation with narrow frames'
_diffrn_radiation_monochromator graphite
_diffrn_radiation_source 'fine-focus sealed tube'
_diffrn_radiation_type MoK\a
_diffrn_radiation_wavelength 0.71073
_diffrn_reflns_av_R_equivalents 0.0132
_diffrn_reflns_av_sigmaI/netI 0.0119
_diffrn_reflns_limit_h_max 5
_diffrn_reflns_limit_h_min -5
_diffrn_reflns_limit_k_max 12
_diffrn_reflns_limit_k_min -12
_diffrn_reflns_limit_l_max 16
_diffrn_reflns_limit_l_min -16
_diffrn_reflns_number 4186
_diffrn_reflns_theta_full 26.00
_diffrn_reflns_theta_max 28.27
_diffrn_reflns_theta_min 2.67
_diffrn_standards_decay_% 0
_diffrn_standards_number 0
_exptl_absorpt_coefficient_mu 0.155
_exptl_absorpt_correction_T_max 0.9863
_exptl_absorpt_correction_T_min 0.8995
_exptl_absorpt_correction_type multi-scan
_exptl_absorpt_process_details 'SADABS (Sheldrick, 1996)'
_exptl_crystal_colour colourless
_exptl_crystal_density_diffrn 1.743
_exptl_crystal_density_method 'not measured'
_exptl_crystal_description plate
_exptl_crystal_F_000 264
_exptl_crystal_size_max 0.70
_exptl_crystal_size_mid 0.25
_exptl_crystal_size_min 0.09
_refine_diff_density_max 0.412
_refine_diff_density_min -0.238
_refine_diff_density_rms 0.052
_refine_ls_extinction_method none
_refine_ls_goodness_of_fit_ref 1.087
_refine_ls_hydrogen_treatment refall
_refine_ls_matrix_type full
_refine_ls_number_parameters 98
_refine_ls_number_reflns 1177
_refine_ls_number_restraints 0
_refine_ls_restrained_S_all 1.087
_refine_ls_R_factor_all 0.0357
_refine_ls_R_factor_gt 0.0341
_refine_ls_shift/su_max 0.000
_refine_ls_shift/su_mean 0.000
_refine_ls_structure_factor_coef Fsqd
_refine_ls_weighting_details 'calc w=1/[\s^2^(Fo^2^)+(0.0697P)^2^+0.1128P] where P=(Fo^2^+2Fc^2^)/3'
_refine_ls_weighting_scheme calc
_refine_ls_wR_factor_gt 0.1083
_refine_ls_wR_factor_ref 0.1108
_reflns_number_gt 1104
_reflns_number_total 1177
_reflns_threshold_expression I>2\s(I)
_cod_data_source_file cg050398gsi20050809_092759.cif
_cod_data_source_block str0362
_cod_original_sg_symbol_H-M P21/n
_cod_database_code 4504658

loop_
_symmetry_equiv_pos_as_xyz
'x, y, z'
'-x+1/2, y+1/2, -z+1/2'
'-x, -y, -z'
'x-1/2, -y-1/2, z-1/2'

loop_
_atom_site_label
_atom_site_type_symbol
_atom_site_fract_x
_atom_site_fract_y
_atom_site_fract_z
_atom_site_U_iso_or_equiv
_atom_site_adp_type
_atom_site_occupancy
_atom_site_symmetry_multiplicity
_atom_site_calc_flag
F5 F 0.10993(16) 0.36410(6) 0.49061(5) 0.0220(2) Uani 1 1 d
O2 O 0.8504(2) 0.36521(7) 0.15717(6) 0.0212(2) Uani 1 1 d
N1 N 0.5737(2) 0.48735(9) 0.27752(6) 0.0158(2) Uani 1 1 d
H1 H 0.649(4) 0.5685(19) 0.2540(13) 0.038(4) Uiso 1 1 d
N3 N 0.6112(2) 0.23985(8) 0.28550(6) 0.0158(2) Uani 1 1 d
H2 H 0.456(3) 0.0434(15) 0.3953(11) 0.025(3) Uiso 1 1 d
H3 H 0.284(4) 0.1270(14) 0.4783(13) 0.031(4) Uiso 1 1 d
N4 N 0.3698(2) 0.12218(9) 0.42013(7) 0.0196(2) Uani 1 1 d
C2 C 0.6827(2) 0.36275(9) 0.23619(8) 0.0153(2) Uani 1 1 d
C4 C 0.4318(2) 0.24128(10) 0.37030(7) 0.0147(2) Uani 1 1 d
C5 C 0.3036(3) 0.37024(9) 0.40769(8) 0.0153(2) Uani 1 1 d
C6 C 0.3820(2) 0.49195(10) 0.36184(7) 0.0158(2) Uani 1 1 d
H4 H 0.324(3) 0.5837(15) 0.3839(10) 0.022(3) Uiso 1 1 d

loop_
_atom_site_aniso_label
_atom_site_aniso_U_11
_atom_site_aniso_U_22
_atom_site_aniso_U_33
_atom_site_aniso_U_23
_atom_site_aniso_U_13
_atom_site_aniso_U_12
F5 0.0272(4) 0.0184(4) 0.0216(4) 0.0008(2) 0.0130(3) 0.0028(2)
O2 0.0305(4) 0.0164(4) 0.0175(4) -0.0009(2) 0.0097(3) -0.0016(3)
N1 0.0206(4) 0.0110(4) 0.0160(4) 0.0007(3) 0.0031(3) -0.0004(3)
N3 0.0208(4) 0.0120(4) 0.0147(4) -0.0003(3) 0.0030(3) 0.0009(3)
N4 0.0288(5) 0.0141(4) 0.0166(5) 0.0013(3) 0.0075(4) 0.0021(3)
C2 0.0183(5) 0.0137(5) 0.0138(5) -0.0008(3) 0.0007(3) -0.0006(3)
C4 0.0161(4) 0.0140(5) 0.0140(5) -0.0006(3) -0.0002(3) 0.0002(3)
C5 0.0162(5) 0.0162(5) 0.0139(5) -0.0005(3) 0.0036(3) 0.0013(3)
C6 0.0176(5) 0.0135(5) 0.0163(5) -0.0016(3) 0.0012(4) 0.0018(3)

loop_
_atom_type_symbol
_atom_type_description
_atom_type_scat_dispersion_real
_atom_type_scat_dispersion_imag
_atom_type_scat_source
C C 0.0033 0.0016 'International Tables Vol C Tables 4.2.6.8 and 6.1.1.4'
H H 0.0000 0.0000 'International Tables Vol C Tables 4.2.6.8 and 6.1.1.4'
N N 0.0061 0.0033 'International Tables Vol C Tables 4.2.6.8 and 6.1.1.4'
O O 0.0106 0.0060 'International Tables Vol C Tables 4.2.6.8 and 6.1.1.4'
F F 0.0171 0.0103 'International Tables Vol C Tables 4.2.6.8 and 6.1.1.4'

loop_
_geom_angle_atom_site_label_1
_geom_angle_atom_site_label_2
_geom_angle_atom_site_label_3
_geom_angle
C6 N1 C2 122.50(8)
C6 N1 H1 117.4(10)
C2 N1 H1 119.7(10)
C4 N3 C2 120.11(8)
C4 N4 H2 117.4(9)
C4 N4 H3 118.3(9)
H2 N4 H3 123.3(13)
O2 C2 N3 121.76(8)
O2 C2 N1 119.50(8)
N3 C2 N1 118.71(9)
N4 C4 N3 120.18(8)
N4 C4 C5 119.58(9)
N3 C4 C5 120.25(8)
C6 C5 F5 122.56(8)
C6 C5 C4 119.93(9)
F5 C5 C4 117.50(8)
C5 C6 N1 118.30(8)
C5 C6 H4 126.5(8)
N1 C6 H4 115.2(8)

loop_
_geom_bond_atom_site_label_1
_geom_bond_atom_site_label_2
_geom_bond_distance
F5 C5 1.3510(11)
O2 C2 1.2446(12)
N1 C6 1.3599(12)
N1 C2 1.3802(12)
N1 H1 0.889(18)
N3 C4 1.3343(12)
N3 C2 1.3666(12)
N4 C4 1.3299(12)
N4 H2 0.893(15)
N4 H3 0.837(16)
C4 C5 1.4253(13)
C5 C6 1.3434(13)
C6 H4 0.952(14)

loop_
_geom_hbond_atom_site_label_D
_geom_hbond_atom_site_label_H
_geom_hbond_atom_site_label_A
_geom_hbond_distance_DH
_geom_hbond_distance_HA
_geom_hbond_distance_DA
_geom_hbond_angle_DHA
_geom_hbond_site_symmetry_A
N4 H3 O2 0.837(16) 2.282(17) 3.0271(12) 148.5(15) 4_566
N4 H2 O2 0.893(15) 2.000(15) 2.8921(11) 178.8(13) 2_645
N1 H1 N3 0.889(18) 1.978(18) 2.8583(12) 170.2(15) 2_655
